data_1509768
loop_
_publ_author_name
'Peters, K.'
'Zheng Yueqing'
'Grin', Yu.'
'Borrmann, H.'
'von Schnering, H.G.'

_publ_section_title
;
 The cluster compounds Ag (W6 Br14) and Ag2 (W6 Br14)
;
_journal_name_full 'Zeitschrift fuer Anorganische und Allgemeine Chemie'
_journal_page_first 2115
_journal_page_last 2115
_journal_paper_doi 10.1002/(SICI)1521-3749(199912)625:12<2115::AID-ZAAC2115>3.0.CO;2-#
_journal_volume 625
_journal_year 1999
_chemical_formula_sum 'Ag2 Br14 W6'
_chemical_name_systematic 'Ag2 (W6 Br14)'
_space_group_IT_number 14
_symmetry_space_group_name_Hall '-P 2ybc'
_symmetry_space_group_name_H-M 'P 1 21/c 1'
_cell_angle_alpha 90
_cell_angle_beta 117.336
_cell_angle_gamma 90
_cell_formula_units_Z 2
_cell_length_a 9.3844
_cell_length_b 15.383
_cell_length_c 9.5215
_cell_volume 1221.031
_citation_journal_id_ASTM ZAACAB
_cod_data_source_file silver2-3_31.cif
_cod_data_source_block Ag2Br14W6
_cod_database_code 1509768

loop_
_symmetry_equiv_pos_as_xyz
x,y,z
-x,y+1/2,-z+1/2
-x,-y,-z
x,-y-1/2,z-1/2

loop_
_atom_site_label
_atom_site_type_symbol
_atom_site_fract_x
_atom_site_fract_y
_atom_site_fract_z
_atom_site_occupancy
_atom_site_U_iso_or_equiv
Ag1 Ag+1 -0.0724 0.29049 0.0938 1 0.0
Br1 Br-1 0.43246 0.37988 0.19995 1 0.0
Br7 Br-1 0.7172 0.41415 1.00471 1 0.0
Br4 Br-1 0.61664 0.30509 0.61914 1 0.0
Br6 Br-1 0.8757 0.35695 0.4291 1 0.0
Br5 Br-1 0.1938 0.26004 0.35463 1 0.0
W3 W+2 0.59193 0.46274 0.7092 1 0.0
Br3 Br-1 0.30619 0.42579 0.67729 1 0.0
W2 W+2 0.65532 0.43968 0.46969 1 0.0
Br2 Br-1 0.12182 0.49997 0.25991 1 0.0
W1 W+2 0.36859 0.40187 0.43843 1 0.0
